data_7208275
loop_
_publ_author_name
'Shen, Qian Jin'
'Pang, Xue'
'Zhao, Xiao Ran'
'Gao, Hai Yue'
'Sun, Hao-Ling'
'Jin, Wei Jun'

_publ_section_title
;
 Phosphorescent cocrystals constructed by 1,4-diiodotetrafluorobenzene and
 polyaromatic hydrocarbons based on C--I&#x22EF;\p halogen bonding and
 other assisting weak interactions
;
_journal_issue 15
_journal_name_full CrystEngComm
_journal_page_first 5027
_journal_paper_doi 10.1039/c2ce25338k
_journal_volume 14
_journal_year 2012
_chemical_formula_sum 'C22 H8 F8 I4'
_chemical_formula_weight 931.88
_chemical_name_systematic
;

?

;
_space_group_IT_number 2
_symmetry_cell_setting triclinic
_symmetry_space_group_name_Hall '-P 1'
_symmetry_space_group_name_H-M 'P -1'
_atom_sites_solution_hydrogens geom
_atom_sites_solution_primary direct
_atom_sites_solution_secondary difmap
_audit_creation_method SHELXL-97
_cell_angle_alpha 70.149(2)
_cell_angle_beta 86.359(3)
_cell_angle_gamma 82.980(3)
_cell_formula_units_Z 1
_cell_length_a 6.1364(11)
_cell_length_b 9.5989(17)
_cell_length_c 11.437(2)
_cell_measurement_reflns_used 1478
_cell_measurement_temperature 296(2)
_cell_measurement_theta_max 0.00
_cell_measurement_theta_min 0.00
_cell_volume 628.72(19)
_computing_cell_refinement 'Bruker SMART'
_computing_data_collection 'Bruker SMART'
_computing_data_reduction 'Bruker SAINT'
_computing_molecular_graphics 'Bruker SHELXTL'
_computing_publication_material 'Bruker SHELXTL'
_computing_structure_refinement 'SHELXL-97 (Sheldrick, 1997)'
_computing_structure_solution 'SHELXS-97 (Sheldrick, 1990)'
_diffrn_ambient_temperature 296(2)
_diffrn_measured_fraction_theta_full 0.942
_diffrn_measured_fraction_theta_max 0.942
_diffrn_measurement_device_type 'CCD area detector'
_diffrn_measurement_method 'phi and omega scans'
_diffrn_radiation_monochromator graphite
_diffrn_radiation_source 'fine-focus sealed tube'
_diffrn_radiation_type MoK\a
_diffrn_radiation_wavelength 0.71073
_diffrn_reflns_av_R_equivalents 0.0244
_diffrn_reflns_av_sigmaI/netI 0.0441
_diffrn_reflns_limit_h_max 6
_diffrn_reflns_limit_h_min -7
_diffrn_reflns_limit_k_max 11
_diffrn_reflns_limit_k_min -11
_diffrn_reflns_limit_l_max 13
_diffrn_reflns_limit_l_min -7
_diffrn_reflns_number 2874
_diffrn_reflns_theta_full 25.00
_diffrn_reflns_theta_max 25.09
_diffrn_reflns_theta_min 2.27
_exptl_absorpt_coefficient_mu 5.024
_exptl_absorpt_correction_T_max 0.2059
_exptl_absorpt_correction_T_min 0.1652
_exptl_absorpt_correction_type multi-scan
_exptl_absorpt_process_details sadabs
_exptl_crystal_density_diffrn 2.461
_exptl_crystal_density_method 'not measured'
_exptl_crystal_F_000 424
_exptl_crystal_size_max 0.56
_exptl_crystal_size_mid 0.55
_exptl_crystal_size_min 0.46
_refine_diff_density_max 1.115
_refine_diff_density_min -0.772
_refine_diff_density_rms 0.154
_refine_ls_extinction_coef 0.128(5)
_refine_ls_extinction_expression Fc^*^=kFc[1+0.001xFc^2^\l^3^/sin(2\q)]^-1/4^
_refine_ls_extinction_method SHELXL
_refine_ls_goodness_of_fit_ref 1.060
_refine_ls_hydrogen_treatment constr
_refine_ls_matrix_type full
_refine_ls_number_parameters 155
_refine_ls_number_reflns 2111
_refine_ls_number_restraints 0
_refine_ls_restrained_S_all 1.060
_refine_ls_R_factor_all 0.0444
_refine_ls_R_factor_gt 0.0380
_refine_ls_shift/su_max 0.001
_refine_ls_shift/su_mean 0.000
_refine_ls_structure_factor_coef Fsqd
_refine_ls_weighting_details 'calc w=1/[\s^2^(Fo^2^)+(0.0380P)^2^+1.1423P] where P=(Fo^2^+2Fc^2^)/3'
_refine_ls_weighting_scheme calc
_refine_ls_wR_factor_gt 0.0925
_refine_ls_wR_factor_ref 0.0981
_reflns_number_gt 1792
_reflns_number_total 2111
_reflns_threshold_expression >2sigma(I)
_cod_data_source_file c2ce25338k.txt
_cod_data_source_block 110315b_0m
_cod_depositor_comments
;
The following automatic conversions were performed:

'_symmetry_cell_setting' value 'Triclinic' changed to 'triclinic'
according to /home/saulius/struct/CIF-dictionaries/cif_core.dic
dictionary named 'cif_core.dic' version 2.4.1 from
2010-06-29.

'_exptl_absorpt_correction_type' value 'Multi-scan'
changed to 'multi-scan' according to
/home/saulius/struct/CIF-dictionaries/cif_core.dic dictionary named
'cif_core.dic' version 2.4.1 from 2010-06-29.

Automatic conversion script
Id: cif_fix_values 1891 2012-01-12 08:04:46Z andrius 
;
_cod_original_cell_volume 628.73(19)
_cod_original_sg_symbol_H-M P-1
_cod_database_code 7208275

loop_
_symmetry_equiv_pos_as_xyz
'x, y, z'
'-x, -y, -z'

loop_
_atom_site_label
_atom_site_type_symbol
_atom_site_fract_x
_atom_site_fract_y
_atom_site_fract_z
_atom_site_U_iso_or_equiv
_atom_site_adp_type
_atom_site_occupancy
_atom_site_symmetry_multiplicity
_atom_site_calc_flag
_atom_site_refinement_flags
I1 I -0.27761(8) 0.54816(5) 0.65706(4) 0.0667(3) Uani 1 1 d .
I2 I 0.29356(8) 1.06746(5) 0.20203(5) 0.0770(3) Uani 1 1 d .
C8 C 0.5118(13) 0.2843(8) 0.9206(6) 0.069(2) Uani 1 1 d .
H8 H 0.4856 0.2145 0.8847 0.083 Uiso 1 1 calc R
C7 C 0.3606(12) 0.4032(8) 0.9135(6) 0.0619(17) Uani 1 1 d .
H7 H 0.2299 0.4144 0.8727 0.074 Uiso 1 1 calc R
C11 C 0.5987(9) 0.4894(7) 1.0316(5) 0.0472(13) Uani 1 1 d .
C10 C 0.7516(11) 0.3643(8) 1.0365(6) 0.0617(18) Uani 1 1 d .
H10 H 0.8829 0.3495 1.0775 0.074 Uiso 1 1 calc R
C9 C 0.7085(14) 0.2687(9) 0.9832(6) 0.070(2) Uani 1 1 d .
H9 H 0.8120 0.1880 0.9871 0.084 Uiso 1 1 calc R
F4 F 0.1340(7) 0.7142(6) 0.6687(4) 0.0806(13) Uani 1 1 d .
C6 C 0.0687(10) 0.7601(7) 0.5503(6) 0.0522(14) Uani 1 1 d .
C1 C -0.1064(9) 0.7021(6) 0.5211(6) 0.0446(12) Uani 1 1 d .
C2 C -0.1661(9) 0.7523(7) 0.3976(6) 0.0494(14) Uani 1 1 d .
C3 C -0.0531(10) 0.8549(7) 0.3081(6) 0.0534(15) Uani 1 1 d .
F2 F -0.1153(7) 0.8980(6) 0.1892(4) 0.0821(13) Uani 1 1 d .
F1 F -0.3352(7) 0.7006(6) 0.3631(4) 0.0830(13) Uani 1 1 d .
C4 C 0.1232(9) 0.9127(6) 0.3376(6) 0.0498(14) Uani 1 1 d .
C5 C 0.1821(10) 0.8624(8) 0.4604(7) 0.0537(15) Uani 1 1 d .
F3 F 0.3506(7) 0.9131(6) 0.4956(5) 0.0899(14) Uani 1 1 d .

loop_
_atom_site_aniso_label
_atom_site_aniso_U_11
_atom_site_aniso_U_22
_atom_site_aniso_U_33
_atom_site_aniso_U_23
_atom_site_aniso_U_13
_atom_site_aniso_U_12
I1 0.0681(4) 0.0597(3) 0.0647(4) -0.0102(2) 0.0245(2) -0.0222(2)
I2 0.0688(4) 0.0502(3) 0.0981(5) -0.0094(2) 0.0379(3) -0.0187(2)
C8 0.098(6) 0.056(4) 0.052(4) -0.013(3) 0.020(4) -0.028(4)
C7 0.059(4) 0.081(5) 0.046(4) -0.016(3) 0.001(3) -0.027(4)
C11 0.048(3) 0.058(3) 0.030(3) -0.007(2) 0.005(2) -0.012(3)
C10 0.055(4) 0.078(5) 0.040(3) -0.005(3) -0.004(3) -0.006(3)
C9 0.087(5) 0.068(4) 0.043(4) -0.009(3) 0.005(3) 0.009(4)
F4 0.068(3) 0.121(4) 0.050(2) -0.019(2) -0.0085(19) -0.022(2)
C6 0.045(3) 0.064(4) 0.049(3) -0.021(3) -0.001(3) -0.005(3)
C1 0.037(3) 0.044(3) 0.051(3) -0.014(2) 0.009(2) -0.009(2)
C2 0.038(3) 0.059(3) 0.053(3) -0.017(3) 0.003(2) -0.020(3)
C3 0.043(3) 0.066(4) 0.047(3) -0.014(3) 0.001(3) -0.006(3)
F2 0.075(3) 0.111(4) 0.046(2) -0.003(2) -0.0041(19) -0.024(2)
F1 0.069(3) 0.120(4) 0.070(3) -0.029(3) -0.004(2) -0.052(3)
C4 0.042(3) 0.039(3) 0.060(4) -0.006(3) 0.014(3) -0.008(2)
C5 0.037(3) 0.063(4) 0.066(4) -0.026(3) 0.005(3) -0.017(3)
F3 0.063(3) 0.121(4) 0.104(4) -0.047(3) 0.001(2) -0.051(3)

loop_
_atom_type_symbol
_atom_type_description
_atom_type_scat_dispersion_real
_atom_type_scat_dispersion_imag
_atom_type_scat_source
C C 0.0033 0.0016 'International Tables Vol C Tables 4.2.6.8 and 6.1.1.4'
H H 0.0000 0.0000 'International Tables Vol C Tables 4.2.6.8 and 6.1.1.4'
F F 0.0171 0.0103 'International Tables Vol C Tables 4.2.6.8 and 6.1.1.4'
I I -0.4742 1.8119 'International Tables Vol C Tables 4.2.6.8 and 6.1.1.4'

loop_
_geom_angle_atom_site_label_1
_geom_angle_atom_site_label_2
_geom_angle_atom_site_label_3
_geom_angle
_geom_angle_site_symmetry_1
_geom_angle_site_symmetry_3
C7 C8 C9 119.0(7) . .
C7 C8 H8 120.5 . .
C9 C8 H8 120.5 . .
C8 C7 C11 120.5(6) . 2_667
C8 C7 H7 119.8 . .
C11 C7 H7 119.8 2_667 .
C11 C11 C10 119.1(7) 2_667 .
C11 C11 C7 118.5(7) 2_667 2_667
C10 C11 C7 122.4(6) . 2_667
C9 C10 C11 120.4(6) . .
C9 C10 H10 119.8 . .
C11 C10 H10 119.8 . .
C10 C9 C8 122.5(7) . .
C10 C9 H9 118.7 . .
C8 C9 H9 118.7 . .
F4 C6 C1 119.6(6) . .
F4 C6 C5 119.0(5) . .
C1 C6 C5 121.4(5) . .
C6 C1 C2 117.3(5) . .
C6 C1 I1 121.3(4) . .
C2 C1 I1 121.3(4) . .
F1 C2 C3 118.6(5) . .
F1 C2 C1 120.3(5) . .
C3 C2 C1 121.1(5) . .
F2 C3 C2 118.7(5) . .
F2 C3 C4 119.8(6) . .
C2 C3 C4 121.5(6) . .
C5 C4 C3 117.2(5) . .
C5 C4 I2 121.4(4) . .
C3 C4 I2 121.3(5) . .
F3 C5 C6 118.1(6) . .
F3 C5 C4 120.5(6) . .
C6 C5 C4 121.4(5) . .

loop_
_geom_bond_atom_site_label_1
_geom_bond_atom_site_label_2
_geom_bond_distance
_geom_bond_site_symmetry_2
I1 C1 2.078(6) .
I2 C4 2.077(6) .
C8 C7 1.363(10) .
C8 C9 1.409(11) .
C8 H8 0.9300 .
C7 C11 1.429(9) 2_667
C7 H7 0.9300 .
C11 C11 1.408(11) 2_667
C11 C10 1.418(9) .
C11 C7 1.429(9) 2_667
C10 C9 1.320(11) .
C10 H10 0.9300 .
C9 H9 0.9300 .
F4 C6 1.344(7) .
C6 C1 1.376(9) .
C6 C5 1.377(9) .
C1 C2 1.386(9) .
C2 F1 1.338(7) .
C2 C3 1.376(9) .
C3 F2 1.345(7) .
C3 C4 1.382(9) .
C4 C5 1.378(9) .
C5 F3 1.333(7) .
